data_1506043
loop_
_publ_author_name
'Samaroo, Diana'
'Soll, Clifford E.'
'Todaro, Louis J.'
'Drain, Charles M.'

_publ_section_title
;
 Efficient microwave-assisted synthesis of amine-substituted
 tetrakis(pentafluorophenyl)porphyrin.
;
_journal_issue 22
_journal_name_full 'Organic letters'
_journal_page_first 4985
_journal_page_last 4988
_journal_paper_doi 10.1021/ol060946z
_journal_volume 8
_journal_year 2006
_chemical_formula_sum 'C39.5 H39 F8 N6 O4'
_chemical_formula_weight 813.77
_chemical_name_systematic
;
 ?
;
_space_group_IT_number 2
_symmetry_cell_setting triclinic
_symmetry_space_group_name_Hall '-P 1'
_symmetry_space_group_name_H-M 'P -1'
_atom_sites_solution_hydrogens geom
_atom_sites_solution_primary direct
_atom_sites_solution_secondary difmap
_audit_creation_method SHELXL-97
_cell_angle_alpha 91.03(3)
_cell_angle_beta 104.31(3)
_cell_angle_gamma 107.76(3)
_cell_formula_units_Z 2
_cell_length_a 10.750(2)
_cell_length_b 10.912(2)
_cell_length_c 17.685(4)
_cell_measurement_temperature 373(2)
_cell_volume 1904.5(8)
_computing_cell_refinement 'Bruker XSCANS'
_computing_data_collection 'Bruker XSCANS'
_computing_data_reduction 'Bruker SHELXTL'
_computing_molecular_graphics 'Bruker SHELXTL'
_computing_publication_material 'Bruker SHELXTL'
_computing_structure_refinement 'SHELXL-97 (Sheldrick, 1997)'
_computing_structure_solution 'SHELXS-97 (Sheldrick, 1990)'
_diffrn_ambient_temperature 373(2)
_diffrn_measured_fraction_theta_full 0.992
_diffrn_measured_fraction_theta_max 0.992
_diffrn_measurement_device_type 'Bruker-Nonius KappaCCD'
_diffrn_measurement_method '\w scans'
_diffrn_radiation_monochromator graphite
_diffrn_radiation_source 'fine-focus sealed tube'
_diffrn_radiation_type MoK\a
_diffrn_radiation_wavelength 0.71073
_diffrn_reflns_av_R_equivalents 0.0544
_diffrn_reflns_av_sigmaI/netI 0.0772
_diffrn_reflns_limit_h_max 13
_diffrn_reflns_limit_h_min -13
_diffrn_reflns_limit_k_max 13
_diffrn_reflns_limit_k_min -14
_diffrn_reflns_limit_l_max 22
_diffrn_reflns_limit_l_min -22
_diffrn_reflns_number 16118
_diffrn_reflns_theta_full 27.56
_diffrn_reflns_theta_max 27.56
_diffrn_reflns_theta_min 1.97
_exptl_absorpt_coefficient_mu 0.120
_exptl_absorpt_correction_T_max 0.9986
_exptl_absorpt_correction_T_min 0.9765
_exptl_absorpt_correction_type none
_exptl_crystal_density_diffrn 1.419
_exptl_crystal_density_method 'not measured'
_exptl_crystal_F_000 844
_exptl_crystal_size_max 0.20
_exptl_crystal_size_mid 0.03
_exptl_crystal_size_min 0.01
_refine_diff_density_max 0.382
_refine_diff_density_min -0.279
_refine_diff_density_rms 0.058
_refine_ls_extinction_method none
_refine_ls_goodness_of_fit_ref 1.026
_refine_ls_hydrogen_treatment constr
_refine_ls_matrix_type full
_refine_ls_number_parameters 554
_refine_ls_number_reflns 8724
_refine_ls_number_restraints 0
_refine_ls_restrained_S_all 1.026
_refine_ls_R_factor_all 0.1233
_refine_ls_R_factor_gt 0.0680
_refine_ls_shift/su_max 0.000
_refine_ls_shift/su_mean 0.000
_refine_ls_structure_factor_coef Fsqd
_refine_ls_weighting_details 'calc w=1/[\s^2^(Fo^2^)+(0.0465P)^2^+1.9897P] where P=(Fo^2^+2Fc^2^)/3'
_refine_ls_weighting_scheme calc
_refine_ls_wR_factor_gt 0.1305
_refine_ls_wR_factor_ref 0.1524
_reflns_number_gt 5349
_reflns_number_total 8724
_reflns_threshold_expression >2sigma(I)
_cod_data_source_file ol060946zsi20060419_020047.cif
_cod_data_source_block x1536l
_cod_depositor_comments
;
The following automatic conversions were performed:

'_symmetry_cell_setting' value 'Triclinic' changed to 'triclinic'
according to /home/saulius/struct/CIF-dictionaries/cif_core.dic
dictionary named 'cif_core.dic' version 2.4.1 from 2010-06-29.

Automatic conversion script
Id: cif_fix_values 1715 2011-07-08 13:25:40Z adriana 
;
_cod_original_cell_volume 1904.5(7)
_cod_original_sg_symbol_H-M P-1
_cod_original_formula_sum 'C39.50 H39 F8 N6 O4'
_cod_database_code 1506043

loop_
_symmetry_equiv_pos_as_xyz
'x, y, z'
'-x, -y, -z'

loop_
_atom_site_label
_atom_site_type_symbol
_atom_site_fract_x
_atom_site_fract_y
_atom_site_fract_z
_atom_site_U_iso_or_equiv
_atom_site_adp_type
_atom_site_occupancy
_atom_site_symmetry_multiplicity
_atom_site_calc_flag
_atom_site_refinement_flags
F1 F -0.03082(17) 0.19835(16) 0.21473(10) 0.0359(4) Uani 1 1 d .
F2 F 0.01866(17) 0.23475(15) 0.07525(9) 0.0366(4) Uani 1 1 d .
F3 F 0.34405(17) 0.01706(16) 0.13928(10) 0.0383(4) Uani 1 1 d .
F4 F 0.29404(16) -0.01823(15) 0.27675(9) 0.0326(4) Uani 1 1 d .
F5 F 0.44093(17) 0.45515(15) 0.62223(11) 0.0395(4) Uani 1 1 d .
F6 F 0.54485(17) 0.70403(15) 0.68072(11) 0.0407(4) Uani 1 1 d .
F7 F 0.10395(17) 0.73375(15) 0.63229(10) 0.0390(4) Uani 1 1 d .
F8 F 0.00113(16) 0.48473(14) 0.58111(10) 0.0333(4) Uani 1 1 d .
O19 O 0.1562(2) 0.32684(19) -0.08377(12) 0.0373(5) Uani 1 1 d .
O20 O 0.3419(2) 0.44316(18) -0.12233(12) 0.0344(5) Uani 1 1 d .
O39 O 0.5030(2) 1.21789(18) 0.81276(12) 0.0375(5) Uani 1 1 d .
O40 O 0.6313(2) 1.28485(18) 0.72698(12) 0.0371(5) Uani 1 1 d .
N1 N -0.0204(2) -0.1079(2) 0.40111(13) 0.0241(5) Uani 1 1 d .
H1A H -0.0064 -0.0623 0.4444 0.029 Uiso 0.25 1 calc PR
N2 N 0.1116(2) 0.1626(2) 0.45711(13) 0.0239(5) Uani 1 1 d .
H2A H 0.0688 0.0946 0.4753 0.029 Uiso 0.75 1 calc PR
N5 N 0.1984(3) 0.1454(2) 0.02730(14) 0.0347(6) Uani 1 1 d .
H5A H 0.1741 0.2069 0.0050 0.042 Uiso 1 1 calc R
N6 N 0.3062(3) 0.2357(2) -0.11021(14) 0.0337(6) Uani 1 1 d .
H6A H 0.3832 0.2505 -0.1207 0.040 Uiso 1 1 calc R
N7 N 0.3896(3) 0.8542(2) 0.69047(16) 0.0371(6) Uani 1 1 d .
H7A H 0.4671 0.8940 0.6826 0.044 Uiso 1 1 calc R
N8 N 0.4322(3) 1.1329(2) 0.68565(15) 0.0370(6) Uani 1 1 d .
H8A H 0.4496 1.1367 0.6406 0.044 Uiso 1 1 calc R
C1 C -0.0900(3) -0.2372(2) 0.38210(16) 0.0247(6) Uani 1 1 d .
C2 C -0.0920(3) -0.2775(2) 0.30374(15) 0.0266(6) Uani 1 1 d .
H2B H -0.1338 -0.3602 0.2777 0.032 Uiso 1 1 calc R
C3 C -0.0223(3) -0.1732(2) 0.27561(16) 0.0284(6) Uani 1 1 d .
H3A H -0.0054 -0.1697 0.2264 0.034 Uiso 1 1 calc R
C4 C 0.0219(3) -0.0669(2) 0.33635(16) 0.0244(6) Uani 1 1 d .
C5 C 0.0951(3) 0.0601(2) 0.32797(15) 0.0235(6) Uani 1 1 d .
C6 C 0.1373(3) 0.1658(2) 0.38486(16) 0.0248(6) Uani 1 1 d .
C7 C 0.2127(3) 0.2961(2) 0.37871(16) 0.0267(6) Uani 1 1 d .
H7B H 0.2451 0.3265 0.3362 0.032 Uiso 1 1 calc R
C8 C 0.2287(3) 0.3676(2) 0.44567(16) 0.0276(6) Uani 1 1 d .
H8B H 0.2738 0.4559 0.4572 0.033 Uiso 1 1 calc R
C9 C 0.1645(3) 0.2844(2) 0.49564(16) 0.0254(6) Uani 1 1 d .
C10 C 0.1550(3) 0.3198(2) 0.56976(16) 0.0247(6) Uani 1 1 d .
C11 C 0.1283(3) 0.0862(2) 0.25147(16) 0.0239(6) Uani 1 1 d .
C12 C 0.0634(3) 0.1528(2) 0.19756(16) 0.0261(6) Uani 1 1 d .
C13 C 0.0876(3) 0.1708(2) 0.12558(16) 0.0276(6) Uani 1 1 d .
C14 C 0.1796(3) 0.1246(2) 0.10007(16) 0.0279(6) Uani 1 1 d .
C15 C 0.2468(3) 0.0606(3) 0.15492(17) 0.0277(6) Uani 1 1 d .
C16 C 0.2216(3) 0.0428(2) 0.22759(16) 0.0264(6) Uani 1 1 d .
C17 C 0.2561(3) 0.0725(3) -0.01557(17) 0.0348(7) Uani 1 1 d .
H17A H 0.2149 -0.0193 -0.0135 0.042 Uiso 1 1 calc R
H17B H 0.3527 0.0949 0.0082 0.042 Uiso 1 1 calc R
C18 C 0.2311(3) 0.1034(3) -0.10033(17) 0.0365(7) Uani 1 1 d .
H18A H 0.2560 0.0439 -0.1304 0.044 Uiso 1 1 calc R
H18B H 0.1350 0.0894 -0.1216 0.044 Uiso 1 1 calc R
C19 C 0.2591(3) 0.3346(3) -0.10349(17) 0.0324(7) Uani 1 1 d .
C20 C 0.3318(3) 0.5714(3) -0.10254(18) 0.0362(7) Uani 1 1 d .
C21 C 0.2020(4) 0.5850(3) -0.1526(2) 0.0449(8) Uani 1 1 d .
H21A H 0.1263 0.5270 -0.1382 0.067 Uiso 1 1 calc R
H21B H 0.1948 0.5644 -0.2068 0.067 Uiso 1 1 calc R
H21C H 0.2023 0.6724 -0.1446 0.067 Uiso 1 1 calc R
C22 C 0.3437(4) 0.5912(3) -0.01594(19) 0.0468(9) Uani 1 1 d .
H22A H 0.2654 0.5329 -0.0041 0.070 Uiso 1 1 calc R
H22B H 0.3496 0.6787 -0.0023 0.070 Uiso 1 1 calc R
H22C H 0.4236 0.5745 0.0136 0.070 Uiso 1 1 calc R
C23 C 0.4531(4) 0.6617(3) -0.1237(2) 0.0455(8) Uani 1 1 d .
H23A H 0.4428 0.6474 -0.1789 0.068 Uiso 1 1 calc R
H23B H 0.5339 0.6454 -0.0950 0.068 Uiso 1 1 calc R
H23C H 0.4598 0.7497 -0.1106 0.068 Uiso 1 1 calc R
C31 C 0.2167(3) 0.4604(2) 0.59943(15) 0.0252(6) Uani 1 1 d .
C32 C 0.3551(3) 0.5216(3) 0.62453(16) 0.0280(6) Uani 1 1 d .
C33 C 0.4087(3) 0.6501(3) 0.65455(17) 0.0292(6) Uani 1 1 d .
C34 C 0.3289(3) 0.7266(2) 0.66062(16) 0.0279(6) Uani 1 1 d .
C35 C 0.1901(3) 0.6659(3) 0.63318(16) 0.0278(6) Uani 1 1 d .
C36 C 0.1372(3) 0.5367(2) 0.60507(16) 0.0256(6) Uani 1 1 d .
C37 C 0.3324(3) 0.9265(3) 0.73435(18) 0.0344(7) Uani 1 1 d .
H37A H 0.3939 0.9571 0.7861 0.041 Uiso 1 1 calc R
H37B H 0.2474 0.8697 0.7409 0.041 Uiso 1 1 calc R
C38 C 0.3078(3) 1.0407(3) 0.69336(19) 0.0375(7) Uani 1 1 d .
H38A H 0.2462 1.0101 0.6417 0.045 Uiso 1 1 calc R
H38B H 0.2651 1.0835 0.7229 0.045 Uiso 1 1 calc R
C39 C 0.5214(3) 1.2129(3) 0.74739(18) 0.0328(7) Uani 1 1 d .
C40 C 0.7414(3) 1.3837(3) 0.78398(19) 0.0378(7) Uani 1 1 d .
C41 C 0.8062(3) 1.3206(3) 0.8513(2) 0.0454(8) Uani 1 1 d .
H41A H 0.8383 1.2572 0.8312 0.068 Uiso 1 1 calc R
H41B H 0.7405 1.2794 0.8788 0.068 Uiso 1 1 calc R
H41C H 0.8809 1.3852 0.8866 0.068 Uiso 1 1 calc R
C42 C 0.6875(4) 1.4859(3) 0.8106(2) 0.0434(8) Uani 1 1 d .
H42A H 0.6479 1.5228 0.7658 0.065 Uiso 1 1 calc R
H42B H 0.7605 1.5526 0.8455 0.065 Uiso 1 1 calc R
H42C H 0.6200 1.4469 0.8374 0.065 Uiso 1 1 calc R
C43 C 0.8372(4) 1.4390(3) 0.7342(2) 0.0498(9) Uani 1 1 d .
H43A H 0.8699 1.3730 0.7179 0.075 Uiso 1 1 calc R
H43B H 0.9122 1.5096 0.7642 0.075 Uiso 1 1 calc R
H43C H 0.7901 1.4694 0.6888 0.075 Uiso 1 1 calc R
C51 C 0.407(2) 0.047(2) 0.4852(9) 0.043(3) Uani 0.50 1 d P
C52 C 0.465(2) 0.108(5) 0.4959(11) 0.098(11) Uani 0.50 1 d P
C53 C 0.634(3) 0.176(4) 0.5268(9) 0.145(6) Uani 1 1 d .
C54 C 0.478(6) 0.154(4) 0.4995(17) 0.19(3) Uani 0.47(4) 1 d P
C55 C 0.3530(17) -0.038(2) 0.4753(5) 0.121(7) Uani 0.90(4) 1 d P
C56 C 0.5709(15) 0.082(2) 0.5185(7) 0.027(7) Uani 0.29(4) 1 d P
C57 C 0.688(3) 0.234(3) 0.544(2) 0.24(3) Uani 0.38(3) 1 d P

loop_
_atom_site_aniso_label
_atom_site_aniso_U_11
_atom_site_aniso_U_22
_atom_site_aniso_U_33
_atom_site_aniso_U_23
_atom_site_aniso_U_13
_atom_site_aniso_U_12
F1 0.0419(10) 0.0395(9) 0.0362(10) 0.0107(7) 0.0196(8) 0.0195(8)
F2 0.0432(11) 0.0380(9) 0.0330(10) 0.0114(8) 0.0145(8) 0.0150(8)
F3 0.0430(11) 0.0464(10) 0.0366(10) 0.0104(8) 0.0219(8) 0.0207(9)
F4 0.0362(10) 0.0359(9) 0.0302(9) 0.0077(7) 0.0129(8) 0.0143(8)
F5 0.0328(10) 0.0285(9) 0.0551(12) -0.0081(8) 0.0104(8) 0.0087(8)
F6 0.0290(10) 0.0299(9) 0.0569(12) -0.0103(8) 0.0119(9) 0.0008(8)
F7 0.0361(10) 0.0267(8) 0.0533(12) -0.0060(8) 0.0097(9) 0.0108(8)
F8 0.0282(9) 0.0274(8) 0.0410(10) -0.0036(7) 0.0108(8) 0.0032(7)
O19 0.0379(13) 0.0392(12) 0.0373(12) 0.0067(9) 0.0169(10) 0.0102(10)
O20 0.0404(13) 0.0268(10) 0.0349(12) 0.0034(9) 0.0158(10) 0.0044(9)
O39 0.0420(13) 0.0300(11) 0.0399(13) -0.0036(9) 0.0200(11) 0.0039(10)
O40 0.0441(13) 0.0268(10) 0.0399(13) 0.0018(9) 0.0202(10) 0.0036(10)
N1 0.0301(13) 0.0199(11) 0.0214(12) -0.0012(9) 0.0082(10) 0.0061(10)
N2 0.0286(13) 0.0194(11) 0.0228(12) 0.0020(9) 0.0101(10) 0.0039(10)
N5 0.0451(16) 0.0370(14) 0.0285(14) 0.0101(11) 0.0188(12) 0.0151(12)
N6 0.0377(15) 0.0310(13) 0.0333(14) 0.0033(11) 0.0167(12) 0.0066(12)
N7 0.0344(15) 0.0204(12) 0.0547(17) -0.0072(11) 0.0214(13) -0.0008(11)
N8 0.0459(17) 0.0289(13) 0.0349(15) 0.0013(11) 0.0139(13) 0.0076(12)
C1 0.0282(15) 0.0193(13) 0.0257(15) -0.0002(11) 0.0086(12) 0.0053(12)
C2 0.0322(16) 0.0202(13) 0.0223(15) -0.0031(11) 0.0060(12) 0.0022(12)
C3 0.0349(17) 0.0255(14) 0.0246(15) 0.0000(11) 0.0111(13) 0.0071(13)
C4 0.0250(15) 0.0232(13) 0.0237(14) -0.0001(11) 0.0065(12) 0.0057(12)
C5 0.0238(15) 0.0227(13) 0.0239(14) 0.0010(11) 0.0084(12) 0.0058(11)
C6 0.0265(15) 0.0229(13) 0.0267(15) 0.0041(11) 0.0111(12) 0.0073(12)
C7 0.0303(16) 0.0228(13) 0.0278(15) 0.0042(11) 0.0146(13) 0.0038(12)
C8 0.0321(16) 0.0191(13) 0.0283(15) -0.0023(11) 0.0108(13) 0.0014(12)
C9 0.0289(15) 0.0192(13) 0.0276(15) 0.0012(11) 0.0104(12) 0.0047(12)
C10 0.0249(15) 0.0196(13) 0.0268(15) -0.0002(11) 0.0053(12) 0.0045(11)
C11 0.0263(15) 0.0171(12) 0.0250(15) -0.0015(11) 0.0100(12) 0.0000(11)
C12 0.0279(15) 0.0205(13) 0.0295(16) -0.0015(11) 0.0121(13) 0.0035(12)
C13 0.0305(16) 0.0219(13) 0.0281(16) 0.0068(11) 0.0082(13) 0.0044(12)
C14 0.0317(16) 0.0226(13) 0.0270(15) 0.0017(11) 0.0110(13) 0.0027(12)
C15 0.0264(15) 0.0245(14) 0.0337(16) 0.0007(12) 0.0139(13) 0.0057(12)
C16 0.0288(16) 0.0195(13) 0.0278(15) 0.0042(11) 0.0082(13) 0.0030(12)
C17 0.0434(19) 0.0306(15) 0.0312(17) 0.0027(13) 0.0161(15) 0.0080(14)
C18 0.049(2) 0.0290(15) 0.0292(17) -0.0015(12) 0.0158(15) 0.0046(14)
C19 0.0371(18) 0.0321(16) 0.0248(16) 0.0013(12) 0.0099(14) 0.0053(14)
C20 0.0423(19) 0.0296(15) 0.0320(17) -0.0010(13) 0.0052(15) 0.0088(14)
C21 0.053(2) 0.0351(17) 0.043(2) 0.0050(15) 0.0096(17) 0.0115(16)
C22 0.062(2) 0.0412(18) 0.0347(19) -0.0038(15) 0.0119(17) 0.0140(17)
C23 0.052(2) 0.0338(17) 0.043(2) 0.0042(14) 0.0111(17) 0.0038(16)
C31 0.0320(16) 0.0198(13) 0.0224(14) -0.0001(11) 0.0108(12) 0.0035(12)
C32 0.0321(17) 0.0238(14) 0.0304(16) 0.0026(12) 0.0134(13) 0.0082(13)
C33 0.0257(16) 0.0272(14) 0.0305(16) -0.0007(12) 0.0098(13) 0.0008(12)
C34 0.0348(17) 0.0201(13) 0.0287(15) 0.0022(11) 0.0147(13) 0.0036(12)
C35 0.0315(16) 0.0240(14) 0.0299(16) 0.0018(12) 0.0131(13) 0.0080(13)
C36 0.0272(15) 0.0244(13) 0.0229(14) 0.0036(11) 0.0097(12) 0.0025(12)
C37 0.0363(18) 0.0250(14) 0.0390(18) -0.0049(13) 0.0139(14) 0.0031(13)
C38 0.0377(18) 0.0367(17) 0.0382(18) -0.0031(14) 0.0108(15) 0.0120(14)
C39 0.0409(18) 0.0238(14) 0.0390(18) 0.0044(13) 0.0178(15) 0.0120(14)
C40 0.0398(19) 0.0281(15) 0.0422(19) 0.0026(14) 0.0129(15) 0.0044(14)
C41 0.038(2) 0.0435(19) 0.052(2) 0.0063(16) 0.0154(17) 0.0064(16)
C42 0.049(2) 0.0261(15) 0.050(2) 0.0006(14) 0.0128(17) 0.0047(15)
C43 0.047(2) 0.0428(19) 0.063(2) 0.0161(17) 0.0231(19) 0.0112(17)
C51 0.034(8) 0.072(8) 0.043(7) 0.020(7) 0.012(7) 0.043(7)
C52 0.036(8) 0.22(3) 0.034(7) -0.016(12) -0.001(7) 0.045(13)
C53 0.231(15) 0.23(2) 0.065(6) 0.074(9) 0.083(8) 0.162(17)
C54 0.42(8) 0.14(2) 0.068(14) 0.044(14) 0.12(3) 0.14(3)
C55 0.121(11) 0.207(18) 0.043(4) 0.013(6) 0.022(5) 0.062(11)
C56 0.026(10) 0.052(13) 0.016(6) 0.011(6) 0.009(5) 0.029(7)
C57 0.22(3) 0.116(18) 0.22(4) -0.053(18) 0.02(2) -0.14(2)

loop_
_atom_type_symbol
_atom_type_description
_atom_type_scat_dispersion_real
_atom_type_scat_dispersion_imag
_atom_type_scat_source
C C 0.0033 0.0016 'International Tables Vol C Tables 4.2.6.8 and 6.1.1.4'
H H 0.0000 0.0000 'International Tables Vol C Tables 4.2.6.8 and 6.1.1.4'
N N 0.0061 0.0033 'International Tables Vol C Tables 4.2.6.8 and 6.1.1.4'
O O 0.0106 0.0060 'International Tables Vol C Tables 4.2.6.8 and 6.1.1.4'
F F 0.0171 0.0103 'International Tables Vol C Tables 4.2.6.8 and 6.1.1.4'

loop_
_geom_angle_atom_site_label_1
_geom_angle_atom_site_label_2
_geom_angle_atom_site_label_3
_geom_angle
_geom_angle_site_symmetry_1
_geom_angle_site_symmetry_3
C19 O20 C20 120.7(2) . .
C39 O40 C40 120.9(2) . .
C4 N1 C1 105.1(2) . .
C9 N2 C6 109.4(2) . .
C14 N5 C17 125.4(2) . .
C19 N6 C18 122.1(3) . .
C34 N7 C37 124.7(2) . .
C39 N8 C38 121.4(3) . .
N1 C1 C10 125.6(2) . 2_556
N1 C1 C2 110.7(2) . .
C10 C1 C2 123.7(2) 2_556 .
C3 C2 C1 106.9(2) . .
C2 C3 C4 106.8(2) . .
N1 C4 C5 125.7(2) . .
N1 C4 C3 110.5(2) . .
C5 C4 C3 123.8(2) . .
C6 C5 C4 125.4(2) . .
C6 C5 C11 117.0(2) . .
C4 C5 C11 117.5(2) . .
N2 C6 C5 125.7(2) . .
N2 C6 C7 107.2(2) . .
C5 C6 C7 127.0(2) . .
C8 C7 C6 107.8(2) . .
C7 C8 C9 108.3(2) . .
N2 C9 C10 125.9(2) . .
N2 C9 C8 107.2(2) . .
C10 C9 C8 126.8(2) . .
C9 C10 C1 126.2(2) . 2_556
C9 C10 C31 116.7(2) . .
C1 C10 C31 117.0(2) 2_556 .
C16 C11 C12 114.8(2) . .
C16 C11 C5 123.1(2) . .
C12 C11 C5 122.1(2) . .
F1 C12 C13 117.8(2) . .
F1 C12 C11 119.7(2) . .
C13 C12 C11 122.5(3) . .
F2 C13 C12 119.4(2) . .
F2 C13 C14 117.5(2) . .
C12 C13 C14 123.1(3) . .
N5 C14 C15 125.6(3) . .
N5 C14 C13 120.1(3) . .
C15 C14 C13 114.2(3) . .
F3 C15 C16 117.5(3) . .
F3 C15 C14 120.3(2) . .
C16 C15 C14 122.2(3) . .
F4 C16 C11 119.5(2) . .
F4 C16 C15 117.4(2) . .
C11 C16 C15 123.1(3) . .
N5 C17 C18 109.5(2) . .
N6 C18 C17 113.8(2) . .
O19 C19 N6 124.8(3) . .
O19 C19 O20 125.4(3) . .
N6 C19 O20 109.8(3) . .
O20 C20 C21 110.2(2) . .
O20 C20 C23 101.9(2) . .
C21 C20 C23 110.8(3) . .
O20 C20 C22 110.1(2) . .
C21 C20 C22 112.2(3) . .
C23 C20 C22 111.2(3) . .
C36 C31 C32 115.6(2) . .
C36 C31 C10 121.4(2) . .
C32 C31 C10 123.0(2) . .
F5 C32 C33 118.3(3) . .
F5 C32 C31 120.1(2) . .
C33 C32 C31 121.6(3) . .
F6 C33 C32 119.1(2) . .
F6 C33 C34 118.0(2) . .
C32 C33 C34 122.9(3) . .
N7 C34 C33 119.6(3) . .
N7 C34 C35 125.0(3) . .
C33 C34 C35 115.4(2) . .
F7 C35 C36 118.6(3) . .
F7 C35 C34 120.1(2) . .
C36 C35 C34 121.4(3) . .
F8 C36 C35 117.5(2) . .
F8 C36 C31 119.3(2) . .
C35 C36 C31 123.1(3) . .
N7 C37 C38 111.8(3) . .
N8 C38 C37 112.0(3) . .
O39 C39 O40 125.5(3) . .
O39 C39 N8 123.9(3) . .
O40 C39 N8 110.7(3) . .
O40 C40 C43 101.2(3) . .
O40 C40 C41 110.1(2) . .
C43 C40 C41 111.4(3) . .
O40 C40 C42 109.7(3) . .
C43 C40 C42 110.8(3) . .
C41 C40 C42 113.0(3) . .

loop_
_geom_bond_atom_site_label_1
_geom_bond_atom_site_label_2
_geom_bond_distance
_geom_bond_site_symmetry_2
F1 C12 1.349(3) .
F2 C13 1.356(3) .
F3 C15 1.355(3) .
F4 C16 1.345(3) .
F5 C32 1.343(3) .
F6 C33 1.354(3) .
F7 C35 1.348(3) .
F8 C36 1.349(3) .
O19 C19 1.219(3) .
O20 C19 1.351(3) .
O20 C20 1.479(3) .
O39 C39 1.223(3) .
O40 C39 1.341(3) .
O40 C40 1.474(4) .
N1 C4 1.368(3) .
N1 C1 1.370(3) .
N2 C9 1.367(3) .
N2 C6 1.372(3) .
N5 C14 1.364(3) .
N5 C17 1.450(4) .
N6 C19 1.340(4) .
N6 C18 1.460(4) .
N7 C34 1.375(3) .
N7 C37 1.454(4) .
N8 C39 1.346(4) .
N8 C38 1.447(4) .
C1 C10 1.401(4) 2_556
C1 C2 1.440(4) .
C2 C3 1.338(4) .
C3 C4 1.446(4) .
C4 C5 1.401(4) .
C5 C6 1.400(4) .
C5 C11 1.493(4) .
C6 C7 1.427(4) .
C7 C8 1.351(4) .
C8 C9 1.424(4) .
C9 C10 1.397(4) .
C10 C1 1.401(4) 2_556
C10 C31 1.499(4) .
C11 C16 1.378(4) .
C11 C12 1.389(4) .
C12 C13 1.367(4) .
C13 C14 1.397(4) .
C14 C15 1.392(4) .
C15 C16 1.383(4) .
C17 C18 1.519(4) .
C20 C21 1.507(5) .
C20 C23 1.511(4) .
C20 C22 1.511(4) .
C31 C36 1.382(4) .
C31 C32 1.383(4) .
C32 C33 1.381(4) .
C33 C34 1.387(4) .
C34 C35 1.389(4) .
C35 C36 1.380(4) .
C37 C38 1.512(4) .
C40 C43 1.512(4) .
C40 C41 1.513(5) .
C40 C42 1.521(4) .
